data_7131179
loop_
_publ_author_name
'Bisai, Milan Kumar'
'Ajithkumar, V. S.'
'Raj, K. Vipin'
'Vanka, Kumar'
'Gonnade, Rajesh G.'
'Sen, Sakya S.'

_publ_section_title
;
 A zwitterionic disilanylium from an unsymmetrical disilene.
;
_journal_issue 12
_journal_name_full 'Chemical communications (Cambridge, England)'
_journal_page_first 1669
_journal_page_last 1672
_journal_paper_doi 10.1039/d2cc06954g
_journal_volume 59
_journal_year 2023
_chemical_formula_moiety 'C25 H52 N2 Si5'
_chemical_formula_sum 'C25 H52 N2 Si5'
_chemical_formula_weight 521.13
_space_group_crystal_system monoclinic
_space_group_IT_number 14
_space_group_name_Hall '-P 2yn'
_space_group_name_H-M_alt 'P 1 21/n 1'
_atom_sites_solution_hydrogens geom
_audit_creation_method SHELXL-2014/7
_audit_update_record
;
2022-10-20 deposited with the CCDC.	2023-01-16 downloaded from the CCDC.
;
_cell_angle_alpha 90
_cell_angle_beta 103.9940(10)
_cell_angle_gamma 90
_cell_formula_units_Z 4
_cell_length_a 17.9412(7)
_cell_length_b 10.1371(4)
_cell_length_c 18.4496(8)
_cell_measurement_reflns_used 9577
_cell_measurement_temperature 100(2)
_cell_measurement_theta_max 37.42
_cell_measurement_theta_min 2.31
_cell_volume 3255.9(2)
_computing_cell_refinement 'SAINT (Bruker, 2016)'
_computing_data_collection 'APEX3 (Bruker, 2016)'
_computing_data_reduction 'SAINT (Bruker, 2016)'
_computing_molecular_graphics 'Bruker SHELXTL, Mercury 2020.20'
_computing_publication_material 'Bruker SHELXTL'
_computing_structure_refinement 'SHELXL-2018/3 (Sheldrick, 2018)'
_computing_structure_solution 'SHELXT 2014/5 (Sheldrick, 2014)'
_diffrn_ambient_temperature 100(2)
_diffrn_detector 'Photon II CPAD Area Detector'
_diffrn_detector_area_resol_mean 7.39
_diffrn_measured_fraction_theta_full 0.997
_diffrn_measured_fraction_theta_max 0.998
_diffrn_measurement_device '\k-geometry diffractometer'
_diffrn_measurement_device_type 'Bruker D8 VENTURE Kappa Duo PHOTON II CPAD'
_diffrn_measurement_method '\f and \w scans'
_diffrn_radiation_monochromator 'multilayer mirrors'
_diffrn_radiation_type MoK\a
_diffrn_radiation_wavelength 0.71073
_diffrn_reflns_av_R_equivalents 0.0721
_diffrn_reflns_av_unetI/netI 0.0211
_diffrn_reflns_Laue_measured_fraction_full 0.997
_diffrn_reflns_Laue_measured_fraction_max 0.998
_diffrn_reflns_limit_h_max 23
_diffrn_reflns_limit_h_min -23
_diffrn_reflns_limit_k_max 13
_diffrn_reflns_limit_k_min -13
_diffrn_reflns_limit_l_max 24
_diffrn_reflns_limit_l_min -24
_diffrn_reflns_number 203335
_diffrn_reflns_point_group_measured_fraction_full 0.997
_diffrn_reflns_point_group_measured_fraction_max 0.998
_diffrn_reflns_theta_full 25.242
_diffrn_reflns_theta_max 27.998
_diffrn_reflns_theta_min 2.340
_diffrn_source 'micro-focus sealed tube'
_diffrn_source_type 'Incoatech I\mS HB'
_exptl_absorpt_coefficient_mu 0.235
_exptl_absorpt_correction_T_max 0.7475
_exptl_absorpt_correction_T_min 0.6744
_exptl_absorpt_correction_type multi-scan
_exptl_absorpt_process_details 'SADABS (Bruker, 2016)'
_exptl_crystal_colour red
_exptl_crystal_density_diffrn 1.063
_exptl_crystal_description block
_exptl_crystal_F_000 1144
_exptl_crystal_size_max 0.210
_exptl_crystal_size_mid 0.140
_exptl_crystal_size_min 0.090
_refine_diff_density_max 0.868
_refine_diff_density_min -0.479
_refine_diff_density_rms 0.059
_refine_ls_extinction_method none
_refine_ls_goodness_of_fit_ref 1.041
_refine_ls_hydrogen_treatment constr
_refine_ls_matrix_type full
_refine_ls_number_parameters 304
_refine_ls_number_reflns 7850
_refine_ls_number_restraints 0
_refine_ls_restrained_S_all 1.041
_refine_ls_R_factor_all 0.0388
_refine_ls_R_factor_gt 0.0349
_refine_ls_shift/su_max 0.001
_refine_ls_shift/su_mean 0.000
_refine_ls_structure_factor_coef Fsqd
_refine_ls_weighting_details 'w=1/[\s^2^(Fo^2^)+(0.0558P)^2^+2.0362P] where P=(Fo^2^+2Fc^2^)/3'
_refine_ls_weighting_scheme calc
_refine_ls_wR_factor_gt 0.0997
_refine_ls_wR_factor_ref 0.1028
_reflns_Friedel_coverage 0.000
_reflns_number_gt 7074
_reflns_number_total 7850
_reflns_threshold_expression 'I > 2\s(I)'
_cod_data_source_file d2cc06954g2.cif
_cod_data_source_block mo_SI_TMSCH2Cl_0m_a
_cod_depositor_comments 'Adding full bibliography for 7131179--7131182.cif.'
_cod_original_sg_symbol_H-M 'P 21/n'
_cod_database_code 7131179
_shelx_shelxl_version_number 2014/7
_shelx_space_group_comment
;
The symmetry employed for this shelxl refinement is uniquely defined
by the following loop, which should always be used as a source of
symmetry information in preference to the above space-group names.
They are only intended as comments.
;
_shelx_estimated_absorpt_t_min 0.952
_shelx_estimated_absorpt_t_max 0.979

loop_
_space_group_symop_operation_xyz
'x, y, z'
'-x+1/2, y+1/2, -z+1/2'
'-x, -y, -z'
'x-1/2, -y-1/2, z-1/2'

loop_
_atom_site_label
_atom_site_type_symbol
_atom_site_fract_x
_atom_site_fract_y
_atom_site_fract_z
_atom_site_U_iso_or_equiv
_atom_site_adp_type
_atom_site_occupancy
_atom_site_site_symmetry_order
_atom_site_calc_flag
_atom_site_refinement_flags_posn
_atom_site_refinement_flags_adp
_atom_site_refinement_flags_occupancy
_atom_site_disorder_assembly
_atom_site_disorder_group
Si1 Si 0.69222(2) 0.31325(3) 0.47817(2) 0.01278(8) Uani 1 1 d . . . . .
Si2 Si 0.58749(2) 0.29494(4) 0.37975(2) 0.01623(9) Uani 1 1 d . . . . .
Si3 Si 0.58220(2) 0.06987(4) 0.35009(2) 0.01764(9) Uani 1 1 d . . . . .
Si4 Si 0.61737(2) 0.39219(4) 0.27578(2) 0.01976(9) Uani 1 1 d . . . . .
Si5 Si 0.73866(2) 0.17851(4) 0.65105(2) 0.01650(9) Uani 1 1 d . . . . .
N1 N 0.70357(6) 0.47765(11) 0.52215(6) 0.0147(2) Uani 1 1 d . . . . .
N2 N 0.79065(6) 0.37709(11) 0.48220(6) 0.0153(2) Uani 1 1 d . . . . .
C1 C 0.77421(7) 0.49146(13) 0.51115(7) 0.0137(2) Uani 1 1 d . . . . .
C2 C 0.82307(7) 0.61178(13) 0.52663(7) 0.0150(2) Uani 1 1 d . . . . .
C3 C 0.81600(8) 0.70884(14) 0.47195(8) 0.0195(3) Uani 1 1 d . . . . .
H3 H 0.7814 0.6967 0.4245 0.023 Uiso 1 1 calc R U . . .
C4 C 0.85956(9) 0.82346(14) 0.48680(9) 0.0227(3) Uani 1 1 d . . . . .
H4 H 0.8550 0.8894 0.4494 0.027 Uiso 1 1 calc R U . . .
C5 C 0.90969(8) 0.84176(14) 0.55610(9) 0.0223(3) Uani 1 1 d . . . . .
H5 H 0.9392 0.9204 0.5662 0.027 Uiso 1 1 calc R U . . .
C6 C 0.91692(8) 0.74509(15) 0.61091(8) 0.0214(3) Uani 1 1 d . . . . .
H6 H 0.9513 0.7578 0.6584 0.026 Uiso 1 1 calc R U . . .
C7 C 0.87387(8) 0.63001(14) 0.59622(8) 0.0184(3) Uani 1 1 d . . . . .
H7 H 0.8790 0.5638 0.6335 0.022 Uiso 1 1 calc R U . . .
C8 C 0.65005(8) 0.57357(14) 0.54373(8) 0.0175(3) Uani 1 1 d . . . . .
C9 C 0.59490(8) 0.49076(15) 0.57680(9) 0.0235(3) Uani 1 1 d . . . . .
H9A H 0.5550 0.5479 0.5878 0.035 Uiso 1 1 calc R U . . .
H9B H 0.6235 0.4485 0.6230 0.035 Uiso 1 1 calc R U . . .
H9C H 0.5710 0.4229 0.5408 0.035 Uiso 1 1 calc R U . . .
C10 C 0.60520(9) 0.64576(15) 0.47430(9) 0.0237(3) Uani 1 1 d . . . . .
H10A H 0.6407 0.6975 0.4528 0.036 Uiso 1 1 calc R U . . .
H10B H 0.5676 0.7048 0.4880 0.036 Uiso 1 1 calc R U . . .
H10C H 0.5785 0.5814 0.4375 0.036 Uiso 1 1 calc R U . . .
C11 C 0.69031(9) 0.67302(16) 0.60256(9) 0.0273(3) Uani 1 1 d . . . . .
H11A H 0.7205 0.7344 0.5801 0.041 Uiso 1 1 calc R U . . .
H11B H 0.7244 0.6261 0.6441 0.041 Uiso 1 1 calc R U . . .
H11C H 0.6518 0.7223 0.6212 0.041 Uiso 1 1 calc R U . . .
C12 C 0.86136(8) 0.33503(14) 0.46069(8) 0.0182(3) Uani 1 1 d . . . . .
C13 C 0.87539(10) 0.41821(18) 0.39632(10) 0.0314(4) Uani 1 1 d . . . . .
H13A H 0.9189 0.3818 0.3794 0.047 Uiso 1 1 calc R U . . .
H13B H 0.8869 0.5092 0.4133 0.047 Uiso 1 1 calc R U . . .
H13C H 0.8294 0.4170 0.3549 0.047 Uiso 1 1 calc R U . . .
C14 C 0.93107(9) 0.3408(2) 0.52686(10) 0.0368(4) Uani 1 1 d . . . . .
H14A H 0.9753 0.3007 0.5129 0.055 Uiso 1 1 calc R U . . .
H14B H 0.9200 0.2924 0.5691 0.055 Uiso 1 1 calc R U . . .
H14C H 0.9427 0.4330 0.5412 0.055 Uiso 1 1 calc R U . . .
C15 C 0.84724(10) 0.19264(16) 0.43415(12) 0.0339(4) Uani 1 1 d . . . . .
H15A H 0.8000 0.1879 0.3942 0.051 Uiso 1 1 calc R U . . .
H15B H 0.8420 0.1368 0.4760 0.051 Uiso 1 1 calc R U . . .
H15C H 0.8907 0.1617 0.4152 0.051 Uiso 1 1 calc R U . . .
C16 C 0.67291(9) -0.02417(16) 0.35120(10) 0.0294(3) Uani 1 1 d . . . . .
H16A H 0.6601 -0.1155 0.3357 0.044 Uiso 1 1 calc R U . . .
H16B H 0.7063 -0.0232 0.4018 0.044 Uiso 1 1 calc R U . . .
H16C H 0.6996 0.0173 0.3166 0.044 Uiso 1 1 calc R U . . .
C17 C 0.53219(10) -0.02252(17) 0.41313(10) 0.0310(3) Uani 1 1 d . . . . .
H17A H 0.4836 0.0215 0.4134 0.046 Uiso 1 1 calc R U . . .
H17B H 0.5651 -0.0241 0.4640 0.046 Uiso 1 1 calc R U . . .
H17C H 0.5218 -0.1131 0.3949 0.046 Uiso 1 1 calc R U . . .
C18 C 0.51863(9) 0.04781(16) 0.25330(9) 0.0268(3) Uani 1 1 d . . . . .
H18A H 0.5444 0.0840 0.2165 0.040 Uiso 1 1 calc R U . . .
H18B H 0.4700 0.0943 0.2496 0.040 Uiso 1 1 calc R U . . .
H18C H 0.5085 -0.0463 0.2435 0.040 Uiso 1 1 calc R U . . .
C19 C 0.52534(11) 0.4156(2) 0.20164(10) 0.0378(4) Uani 1 1 d . . . . .
H19A H 0.5371 0.4517 0.1564 0.057 Uiso 1 1 calc R U . . .
H19B H 0.4918 0.4769 0.2199 0.057 Uiso 1 1 calc R U . . .
H19C H 0.4993 0.3305 0.1901 0.057 Uiso 1 1 calc R U . . .
C20 C 0.66094(11) 0.56105(17) 0.29470(10) 0.0335(4) Uani 1 1 d . . . . .
H20A H 0.6694 0.5982 0.2483 0.050 Uiso 1 1 calc R U . . .
H20B H 0.7101 0.5546 0.3318 0.050 Uiso 1 1 calc R U . . .
H20C H 0.6260 0.6183 0.3138 0.050 Uiso 1 1 calc R U . . .
C21 C 0.68239(10) 0.29433(18) 0.22922(9) 0.0305(3) Uani 1 1 d . . . . .
H21A H 0.6580 0.2099 0.2116 0.046 Uiso 1 1 calc R U . . .
H21B H 0.7315 0.2780 0.2652 0.046 Uiso 1 1 calc R U . . .
H21C H 0.6915 0.3443 0.1867 0.046 Uiso 1 1 calc R U . . .
C22 C 0.69971(9) 0.17533(14) 0.54678(8) 0.0235(3) Uani 1 1 d . . . . .
H22A H 0.7295 0.1058 0.5287 0.028 Uiso 1 1 calc R U . . .
H22B H 0.6468 0.1404 0.5390 0.028 Uiso 1 1 calc R U . . .
C23 C 0.65666(9) 0.17838(17) 0.69775(9) 0.0271(3) Uani 1 1 d . . . . .
H23A H 0.6182 0.2434 0.6735 0.041 Uiso 1 1 calc R U . . .
H23B H 0.6757 0.2012 0.7506 0.041 Uiso 1 1 calc R U . . .
H23C H 0.6332 0.0905 0.6935 0.041 Uiso 1 1 calc R U . . .
C24 C 0.79627(10) 0.02507(17) 0.67855(9) 0.0285(3) Uani 1 1 d . . . . .
H24A H 0.7637 -0.0523 0.6626 0.043 Uiso 1 1 calc R U . . .
H24B H 0.8159 0.0231 0.7329 0.043 Uiso 1 1 calc R U . . .
H24C H 0.8394 0.0239 0.6546 0.043 Uiso 1 1 calc R U . . .
C25 C 0.80259(9) 0.32209(15) 0.68484(8) 0.0234(3) Uani 1 1 d . . . . .
H25A H 0.8441 0.3243 0.6588 0.035 Uiso 1 1 calc R U . . .
H25B H 0.8245 0.3135 0.7387 0.035 Uiso 1 1 calc R U . . .
H25C H 0.7727 0.4039 0.6748 0.035 Uiso 1 1 calc R U . . .

loop_
_atom_site_aniso_label
_atom_site_aniso_U_11
_atom_site_aniso_U_22
_atom_site_aniso_U_33
_atom_site_aniso_U_23
_atom_site_aniso_U_13
_atom_site_aniso_U_12
Si1 0.01467(16) 0.01286(17) 0.01020(16) -0.00073(12) 0.00184(12) -0.00063(12)
Si2 0.01622(17) 0.01651(18) 0.01470(18) -0.00152(13) 0.00128(13) 0.00128(13)
Si3 0.01644(17) 0.01628(18) 0.01833(18) -0.00267(14) 0.00055(14) -0.00011(13)
Si4 0.02223(19) 0.0218(2) 0.01332(18) 0.00133(14) 0.00061(14) -0.00092(15)
Si5 0.01826(18) 0.01849(19) 0.01180(17) 0.00149(13) 0.00178(13) -0.00291(13)
N1 0.0146(5) 0.0146(5) 0.0148(5) -0.0029(4) 0.0030(4) -0.0001(4)
N2 0.0156(5) 0.0133(5) 0.0173(5) -0.0019(4) 0.0046(4) 0.0003(4)
C1 0.0161(6) 0.0139(6) 0.0097(5) 0.0009(4) 0.0004(4) 0.0000(4)
C2 0.0150(5) 0.0134(6) 0.0161(6) -0.0022(5) 0.0027(5) 0.0002(5)
C3 0.0220(6) 0.0169(6) 0.0169(6) -0.0001(5) -0.0005(5) -0.0018(5)
C4 0.0270(7) 0.0161(6) 0.0239(7) 0.0013(5) 0.0038(6) -0.0028(5)
C5 0.0200(6) 0.0174(6) 0.0288(7) -0.0054(6) 0.0045(6) -0.0041(5)
C6 0.0186(6) 0.0229(7) 0.0200(7) -0.0062(5) -0.0008(5) -0.0019(5)
C7 0.0182(6) 0.0190(6) 0.0163(6) -0.0004(5) 0.0011(5) 0.0005(5)
C8 0.0172(6) 0.0169(6) 0.0180(6) -0.0047(5) 0.0036(5) 0.0025(5)
C9 0.0235(7) 0.0251(7) 0.0247(7) -0.0037(6) 0.0115(6) 0.0025(6)
C10 0.0239(7) 0.0210(7) 0.0251(7) 0.0010(6) 0.0035(6) 0.0057(5)
C11 0.0258(7) 0.0269(8) 0.0284(8) -0.0145(6) 0.0050(6) 0.0010(6)
C12 0.0168(6) 0.0182(6) 0.0204(6) -0.0011(5) 0.0062(5) 0.0031(5)
C13 0.0329(8) 0.0344(9) 0.0326(8) 0.0062(7) 0.0187(7) 0.0055(7)
C14 0.0215(7) 0.0563(12) 0.0281(8) -0.0100(8) -0.0025(6) 0.0169(7)
C15 0.0310(8) 0.0236(8) 0.0523(11) -0.0128(7) 0.0200(8) 0.0010(6)
C16 0.0233(7) 0.0221(7) 0.0403(9) -0.0067(7) 0.0030(6) 0.0041(6)
C17 0.0334(8) 0.0271(8) 0.0317(8) 0.0015(7) 0.0066(7) -0.0086(7)
C18 0.0264(7) 0.0274(8) 0.0231(7) -0.0068(6) -0.0011(6) -0.0025(6)
C19 0.0356(9) 0.0439(10) 0.0265(8) 0.0107(7) -0.0065(7) 0.0043(8)
C20 0.0467(10) 0.0262(8) 0.0280(8) 0.0014(6) 0.0096(7) -0.0086(7)
C21 0.0348(8) 0.0370(9) 0.0220(7) -0.0024(6) 0.0115(6) -0.0019(7)
C22 0.0359(8) 0.0188(7) 0.0127(6) 0.0006(5) -0.0001(5) -0.0071(6)
C23 0.0219(7) 0.0356(9) 0.0244(7) 0.0033(6) 0.0069(6) -0.0030(6)
C24 0.0328(8) 0.0275(8) 0.0241(7) 0.0022(6) 0.0043(6) 0.0055(6)
C25 0.0260(7) 0.0274(7) 0.0150(6) -0.0002(5) 0.0015(5) -0.0072(6)

loop_
_atom_type_symbol
_atom_type_description
_atom_type_scat_dispersion_real
_atom_type_scat_dispersion_imag
_atom_type_scat_source
C C 0.0033 0.0016 'International Tables Vol C Tables 4.2.6.8 and 6.1.1.4'
H H 0.0000 0.0000 'International Tables Vol C Tables 4.2.6.8 and 6.1.1.4'
N N 0.0061 0.0033 'International Tables Vol C Tables 4.2.6.8 and 6.1.1.4'
Si Si 0.0817 0.0704 'International Tables Vol C Tables 4.2.6.8 and 6.1.1.4'

loop_
_geom_angle_atom_site_label_1
_geom_angle_atom_site_label_2
_geom_angle_atom_site_label_3
_geom_angle
_geom_angle_site_symmetry_1
_geom_angle_site_symmetry_3
_geom_angle_publ_flag
N1 Si1 N2 70.49(5) . . ?
N1 Si1 C22 113.33(6) . . ?
N2 Si1 C22 108.68(6) . . ?
N1 Si1 Si2 113.93(4) . . ?
N2 Si1 Si2 130.47(4) . . ?
C22 Si1 Si2 112.85(5) . . ?
N1 Si1 C1 35.28(5) . . ?
N2 Si1 C1 35.30(5) . . ?
C22 Si1 C1 117.94(6) . . ?
Si2 Si1 C1 128.36(4) . . ?
Si1 Si2 Si4 108.13(2) . . ?
Si1 Si2 Si3 104.123(19) . . ?
Si4 Si2 Si3 102.94(2) . . ?
C17 Si3 C16 106.36(8) . . ?
C17 Si3 C18 104.88(8) . . ?
C16 Si3 C18 105.88(7) . . ?
C17 Si3 Si2 109.80(6) . . ?
C16 Si3 Si2 120.31(5) . . ?
C18 Si3 Si2 108.53(5) . . ?
C20 Si4 C19 105.76(9) . . ?
C20 Si4 C21 106.73(8) . . ?
C19 Si4 C21 105.36(9) . . ?
C20 Si4 Si2 113.61(6) . . ?
C19 Si4 Si2 108.34(6) . . ?
C21 Si4 Si2 116.25(6) . . ?
C25 Si5 C24 107.69(7) . . ?
C25 Si5 C23 109.53(7) . . ?
C24 Si5 C23 108.57(8) . . ?
C25 Si5 C22 113.67(7) . . ?
C24 Si5 C22 107.92(7) . . ?
C23 Si5 C22 109.32(7) . . ?
C1 N1 C8 131.97(11) . . ?
C1 N1 Si1 92.04(8) . . ?
C8 N1 Si1 134.38(9) . . ?
C1 N2 C12 129.94(11) . . ?
C1 N2 Si1 91.07(8) . . ?
C12 N2 Si1 138.91(9) . . ?
N1 C1 N2 106.14(11) . . ?
N1 C1 C2 126.27(12) . . ?
N2 C1 C2 127.57(11) . . ?
N1 C1 Si1 52.68(6) . . ?
N2 C1 Si1 53.63(6) . . ?
C2 C1 Si1 175.17(9) . . ?
C3 C2 C7 119.84(12) . . ?
C3 C2 C1 119.57(12) . . ?
C7 C2 C1 120.56(12) . . ?
C4 C3 C2 119.95(13) . . ?
C4 C3 H3 120.0 . . ?
C2 C3 H3 120.0 . . ?
C5 C4 C3 120.14(14) . . ?
C5 C4 H4 119.9 . . ?
C3 C4 H4 119.9 . . ?
C4 C5 C6 120.11(13) . . ?
C4 C5 H5 119.9 . . ?
C6 C5 H5 119.9 . . ?
C7 C6 C5 119.99(13) . . ?
C7 C6 H6 120.0 . . ?
C5 C6 H6 120.0 . . ?
C6 C7 C2 119.97(13) . . ?
C6 C7 H7 120.0 . . ?
C2 C7 H7 120.0 . . ?
N1 C8 C10 109.43(11) . . ?
N1 C8 C11 113.36(11) . . ?
C10 C8 C11 110.04(12) . . ?
N1 C8 C9 105.62(11) . . ?
C10 C8 C9 109.70(12) . . ?
C11 C8 C9 108.57(12) . . ?
C8 C9 H9A 109.5 . . ?
C8 C9 H9B 109.5 . . ?
H9A C9 H9B 109.5 . . ?
C8 C9 H9C 109.5 . . ?
H9A C9 H9C 109.5 . . ?
H9B C9 H9C 109.5 . . ?
C8 C10 H10A 109.5 . . ?
C8 C10 H10B 109.5 . . ?
H10A C10 H10B 109.5 . . ?
C8 C10 H10C 109.5 . . ?
H10A C10 H10C 109.5 . . ?
H10B C10 H10C 109.5 . . ?
C8 C11 H11A 109.5 . . ?
C8 C11 H11B 109.5 . . ?
H11A C11 H11B 109.5 . . ?
C8 C11 H11C 109.5 . . ?
H11A C11 H11C 109.5 . . ?
H11B C11 H11C 109.5 . . ?
N2 C12 C14 111.40(12) . . ?
N2 C12 C15 105.79(11) . . ?
C14 C12 C15 109.51(14) . . ?
N2 C12 C13 111.27(12) . . ?
C14 C12 C13 110.16(14) . . ?
C15 C12 C13 108.59(13) . . ?
C12 C13 H13A 109.5 . . ?
C12 C13 H13B 109.5 . . ?
H13A C13 H13B 109.5 . . ?
C12 C13 H13C 109.5 . . ?
H13A C13 H13C 109.5 . . ?
H13B C13 H13C 109.5 . . ?
C12 C14 H14A 109.5 . . ?
C12 C14 H14B 109.5 . . ?
H14A C14 H14B 109.5 . . ?
C12 C14 H14C 109.5 . . ?
H14A C14 H14C 109.5 . . ?
H14B C14 H14C 109.5 . . ?
C12 C15 H15A 109.5 . . ?
C12 C15 H15B 109.5 . . ?
H15A C15 H15B 109.5 . . ?
C12 C15 H15C 109.5 . . ?
H15A C15 H15C 109.5 . . ?
H15B C15 H15C 109.5 . . ?
Si3 C16 H16A 109.5 . . ?
Si3 C16 H16B 109.5 . . ?
H16A C16 H16B 109.5 . . ?
Si3 C16 H16C 109.5 . . ?
H16A C16 H16C 109.5 . . ?
H16B C16 H16C 109.5 . . ?
Si3 C17 H17A 109.5 . . ?
Si3 C17 H17B 109.5 . . ?
H17A C17 H17B 109.5 . . ?
Si3 C17 H17C 109.5 . . ?
H17A C17 H17C 109.5 . . ?
H17B C17 H17C 109.5 . . ?
Si3 C18 H18A 109.5 . . ?
Si3 C18 H18B 109.5 . . ?
H18A C18 H18B 109.5 . . ?
Si3 C18 H18C 109.5 . . ?
H18A C18 H18C 109.5 . . ?
H18B C18 H18C 109.5 . . ?
Si4 C19 H19A 109.5 . . ?
Si4 C19 H19B 109.5 . . ?
H19A C19 H19B 109.5 . . ?
Si4 C19 H19C 109.5 . . ?
H19A C19 H19C 109.5 . . ?
H19B C19 H19C 109.5 . . ?
Si4 C20 H20A 109.5 . . ?
Si4 C20 H20B 109.5 . . ?
H20A C20 H20B 109.5 . . ?
Si4 C20 H20C 109.5 . . ?
H20A C20 H20C 109.5 . . ?
H20B C20 H20C 109.5 . . ?
Si4 C21 H21A 109.5 . . ?
Si4 C21 H21B 109.5 . . ?
H21A C21 H21B 109.5 . . ?
Si4 C21 H21C 109.5 . . ?
H21A C21 H21C 109.5 . . ?
H21B C21 H21C 109.5 . . ?
Si1 C22 Si5 128.89(8) . . ?
Si1 C22 H22A 105.1 . . ?
Si5 C22 H22A 105.1 . . ?
Si1 C22 H22B 105.1 . . ?
Si5 C22 H22B 105.1 . . ?
H22A C22 H22B 105.9 . . ?
Si5 C23 H23A 109.5 . . ?
Si5 C23 H23B 109.5 . . ?
H23A C23 H23B 109.5 . . ?
Si5 C23 H23C 109.5 . . ?
H23A C23 H23C 109.5 . . ?
H23B C23 H23C 109.5 . . ?
Si5 C24 H24A 109.5 . . ?
Si5 C24 H24B 109.5 . . ?
H24A C24 H24B 109.5 . . ?
Si5 C24 H24C 109.5 . . ?
H24A C24 H24C 109.5 . . ?
H24B C24 H24C 109.5 . . ?
Si5 C25 H25A 109.5 . . ?
Si5 C25 H25B 109.5 . . ?
H25A C25 H25B 109.5 . . ?
Si5 C25 H25C 109.5 . . ?
H25A C25 H25C 109.5 . . ?
H25B C25 H25C 109.5 . . ?

loop_
_geom_bond_atom_site_label_1
_geom_bond_atom_site_label_2
_geom_bond_distance
_geom_bond_site_symmetry_2
_geom_bond_publ_flag
Si1 N1 1.8432(12) . ?
Si1 N2 1.8653(12) . ?
Si1 C22 1.8688(15) . ?
Si1 Si2 2.2830(5) . ?
Si1 C1 2.3162(13) . ?
Si2 Si4 2.3316(5) . ?
Si2 Si3 2.3428(5) . ?
Si3 C17 1.8814(17) . ?
Si3 C16 1.8820(16) . ?
Si3 C18 1.8854(16) . ?
Si4 C20 1.8792(17) . ?
Si4 C19 1.8872(17) . ?
Si4 C21 1.8888(17) . ?
Si5 C25 1.8646(15) . ?
Si5 C24 1.8685(17) . ?
Si5 C23 1.8761(16) . ?
Si5 C22 1.8815(14) . ?
N1 C1 1.3386(16) . ?
N1 C8 1.4869(16) . ?
N2 C1 1.3388(17) . ?
N2 C12 1.4806(16) . ?
C1 C2 1.4887(18) . ?
C2 C3 1.3930(19) . ?
C2 C7 1.3954(18) . ?
C3 C4 1.390(2) . ?
C3 H3 0.9500 . ?
C4 C5 1.386(2) . ?
C4 H4 0.9500 . ?
C5 C6 1.392(2) . ?
C5 H5 0.9500 . ?
C6 C7 1.389(2) . ?
C6 H6 0.9500 . ?
C7 H7 0.9500 . ?
C8 C10 1.525(2) . ?
C8 C11 1.5286(19) . ?
C8 C9 1.532(2) . ?
C9 H9A 0.9800 . ?
C9 H9B 0.9800 . ?
C9 H9C 0.9800 . ?
C10 H10A 0.9800 . ?
C10 H10B 0.9800 . ?
C10 H10C 0.9800 . ?
C11 H11A 0.9800 . ?
C11 H11B 0.9800 . ?
C11 H11C 0.9800 . ?
C12 C14 1.523(2) . ?
C12 C15 1.526(2) . ?
C12 C13 1.526(2) . ?
C13 H13A 0.9800 . ?
C13 H13B 0.9800 . ?
C13 H13C 0.9800 . ?
C14 H14A 0.9800 . ?
C14 H14B 0.9800 . ?
C14 H14C 0.9800 . ?
C15 H15A 0.9800 . ?
C15 H15B 0.9800 . ?
C15 H15C 0.9800 . ?
C16 H16A 0.9800 . ?
C16 H16B 0.9800 . ?
C16 H16C 0.9800 . ?
C17 H17A 0.9800 . ?
C17 H17B 0.9800 . ?
C17 H17C 0.9800 . ?
C18 H18A 0.9800 . ?
C18 H18B 0.9800 . ?
C18 H18C 0.9800 . ?
C19 H19A 0.9800 . ?
C19 H19B 0.9800 . ?
C19 H19C 0.9800 . ?
C20 H20A 0.9800 . ?
C20 H20B 0.9800 . ?
C20 H20C 0.9800 . ?
C21 H21A 0.9800 . ?
C21 H21B 0.9800 . ?
C21 H21C 0.9800 . ?
C22 H22A 0.9900 . ?
C22 H22B 0.9900 . ?
C23 H23A 0.9800 . ?
C23 H23B 0.9800 . ?
C23 H23C 0.9800 . ?
C24 H24A 0.9800 . ?
C24 H24B 0.9800 . ?
C24 H24C 0.9800 . ?
C25 H25A 0.9800 . ?
C25 H25B 0.9800 . ?
C25 H25C 0.9800 . ?

loop_
_geom_torsion_atom_site_label_1
_geom_torsion_atom_site_label_2
_geom_torsion_atom_site_label_3
_geom_torsion_atom_site_label_4
_geom_torsion
_geom_torsion_site_symmetry_1
_geom_torsion_site_symmetry_2
_geom_torsion_site_symmetry_3
_geom_torsion_site_symmetry_4
_geom_torsion_publ_flag
N2 Si1 N1 C1 3.35(7) . . . . ?
C22 Si1 N1 C1 105.89(9) . . . . ?
Si2 Si1 N1 C1 -123.25(7) . . . . ?
N2 Si1 N1 C8 169.54(13) . . . . ?
C22 Si1 N1 C8 -87.91(14) . . . . ?
Si2 Si1 N1 C8 42.95(13) . . . . ?
C1 Si1 N1 C8 166.19(17) . . . . ?
N1 Si1 N2 C1 -3.34(7) . . . . ?
C22 Si1 N2 C1 -112.23(9) . . . . ?
Si2 Si1 N2 C1 101.93(8) . . . . ?
N1 Si1 N2 C12 -179.96(15) . . . . ?
C22 Si1 N2 C12 71.15(15) . . . . ?
Si2 Si1 N2 C12 -74.68(15) . . . . ?
C1 Si1 N2 C12 -176.61(18) . . . . ?
C8 N1 C1 N2 -171.31(12) . . . . ?
Si1 N1 C1 N2 -4.58(10) . . . . ?
C8 N1 C1 C2 7.4(2) . . . . ?
Si1 N1 C1 C2 174.11(11) . . . . ?
C8 N1 C1 Si1 -166.74(16) . . . . ?
C12 N2 C1 N1 -178.38(12) . . . . ?
Si1 N2 C1 N1 4.52(10) . . . . ?
C12 N2 C1 C2 3.0(2) . . . . ?
Si1 N2 C1 C2 -174.14(12) . . . . ?
C12 N2 C1 Si1 177.10(16) . . . . ?
N1 C1 C2 C3 -87.40(17) . . . . ?
N2 C1 C2 C3 91.01(17) . . . . ?
N1 C1 C2 C7 90.43(17) . . . . ?
N2 C1 C2 C7 -91.16(17) . . . . ?
C7 C2 C3 C4 0.0(2) . . . . ?
C1 C2 C3 C4 177.88(13) . . . . ?
C2 C3 C4 C5 -0.4(2) . . . . ?
C3 C4 C5 C6 0.4(2) . . . . ?
C4 C5 C6 C7 0.0(2) . . . . ?
C5 C6 C7 C2 -0.4(2) . . . . ?
C3 C2 C7 C6 0.3(2) . . . . ?
C1 C2 C7 C6 -177.48(12) . . . . ?
C1 N1 C8 C10 83.99(17) . . . . ?
Si1 N1 C8 C10 -77.30(15) . . . . ?
C1 N1 C8 C11 -39.2(2) . . . . ?
Si1 N1 C8 C11 159.46(11) . . . . ?
C1 N1 C8 C9 -157.99(13) . . . . ?
Si1 N1 C8 C9 40.72(16) . . . . ?
C1 N2 C12 C14 58.81(19) . . . . ?
Si1 N2 C12 C14 -125.61(15) . . . . ?
C1 N2 C12 C15 177.72(14) . . . . ?
Si1 N2 C12 C15 -6.7(2) . . . . ?
C1 N2 C12 C13 -64.53(18) . . . . ?
Si1 N2 C12 C13 111.05(15) . . . . ?
N1 Si1 C22 Si5 -15.61(14) . . . . ?
N2 Si1 C22 Si5 60.62(13) . . . . ?
Si2 Si1 C22 Si5 -147.00(9) . . . . ?
C1 Si1 C22 Si5 23.35(14) . . . . ?
C25 Si5 C22 Si1 -19.50(15) . . . . ?
C24 Si5 C22 Si1 -138.88(11) . . . . ?
C23 Si5 C22 Si1 103.21(12) . . . . ?
